data_7041635
loop_
_publ_author_name
'Tomaschautzky, Janek'
'Neumann, Beate'
'Stammler, Hans-Georg'
'Mix, Andreas'
'Mitzel, Norbert W.'

_publ_section_title
;
 Tridentate Lewis-acids based on triphenylsilane.
;
_journal_issue 5
_journal_name_full 'Dalton transactions (Cambridge, England : 2003)'
_journal_page_first 1645
_journal_page_last 1659
_journal_paper_doi 10.1039/c6dt04293g
_journal_volume 46
_journal_year 2017
_chemical_formula_moiety 'C18 H13 Br3 Si'
_chemical_formula_sum 'C18 H13 Br3 Si'
_chemical_formula_weight 497.10
_chemical_name_systematic
;
 ?
;
_space_group_crystal_system monoclinic
_space_group_IT_number 14
_space_group_name_Hall '-P 2ybc'
_space_group_name_H-M_alt 'P 1 21/c 1'
_symmetry_space_group_name_Hall '-P 2ybc'
_symmetry_space_group_name_H-M 'P 1 21/c 1'
_atom_sites_solution_hydrogens mixed
_atom_sites_solution_primary direct
_audit_creation_date 2015-09-01
_audit_creation_method
;
  Olex2 1.2-ac2
  (compiled 2012.03.27 svn.r2268, GUI svn.r4156)
;
_audit_update_record
;
2016-10-28 deposited with the CCDC.
2017-01-06 downloaded from the CCDC.
;
_cell_angle_alpha 90
_cell_angle_beta 92.952(4)
_cell_angle_gamma 90
_cell_formula_units_Z 4
_cell_length_a 7.4821(4)
_cell_length_b 7.8061(4)
_cell_length_c 31.1863(14)
_cell_measurement_reflns_used 8725
_cell_measurement_temperature 99.8(4)
_cell_measurement_theta_max 29.9300
_cell_measurement_theta_min 2.6830
_cell_volume 1819.05(16)
_computing_cell_refinement 'CrysAlisPro 1.171.38.30a (Agilent, 2015)'
_computing_data_collection 'CrysAlisPro 1.171.38.30a (Agilent, 2015)'
_computing_data_reduction 'CrysAlisPro 1.171.38.30a (Agilent, 2015)'
_computing_molecular_graphics
;
O. V. Dolomanov, L. J. Bourhis, R. J. Gildea, J. A. K. Howard and H. Puschmann,
OLEX2: a complete structure solution, refinement and analysis program.
J. Appl. Cryst. (2009). 42, 339-341.
;
_computing_publication_material
;
O. V. Dolomanov, L. J. Bourhis, R. J. Gildea, J. A. K. Howard and H. Puschmann,
OLEX2: a complete structure solution, refinement and analysis program.
J. Appl. Cryst. (2009). 42, 339-341.
;
_computing_structure_refinement
;
SHELXL, G.M. Sheldrick, Acta Cryst.
(2008). A64, 112-122
;
_computing_structure_solution
;
SHELXS, G.M. Sheldrick, Acta Cryst.
(2008). A64, 112-122
;
_diffrn_ambient_environment N~2~
_diffrn_ambient_temperature 99.98(16)
_diffrn_detector 'CCD plate'
_diffrn_detector_area_resol_mean 5.3114
_diffrn_detector_type Atlas
_diffrn_measured_fraction_theta_full 0.9945
_diffrn_measured_fraction_theta_max 0.9911
_diffrn_measurement_details
;
List of Runs (angles in degrees, time in seconds):

  # Type    Start    End  Width  t~exp~   \w     \q     \k     \f   Frames
#--------------------------------------------------------------------------
  1  \w    -40.00  52.00   1.00   16.00    --  -17.00  48.00  73.40   92
  2  \w    -85.00   8.00   1.00   16.00    --  -17.00 -57.00-120.00   93
  3  \w    -90.00 -38.00   1.00   16.00    --  -17.00 153.00  70.54   52
  4  \w    -88.00   4.00   1.00   16.00    --  -17.00 -38.00  90.00   92
  5  \w    -75.00 -37.00   1.00   16.00    --  -17.00 131.00 175.15   38
;
_diffrn_measurement_device 'four-circle diffractometer'
_diffrn_measurement_device_type 'SuperNova, Dual, Cu at zero, Atlas'
_diffrn_measurement_method '\w scans'
_diffrn_orient_matrix_type 'CrysAlisPro convention (1999,Acta A55,543-557)'
_diffrn_orient_matrix_UB_11 -0.0318454000
_diffrn_orient_matrix_UB_12 0.0851378000
_diffrn_orient_matrix_UB_13 0.0019083000
_diffrn_orient_matrix_UB_21 -0.0162732000
_diffrn_orient_matrix_UB_22 0.0040722000
_diffrn_orient_matrix_UB_23 -0.0225984000
_diffrn_orient_matrix_UB_31 -0.0879758000
_diffrn_orient_matrix_UB_32 -0.0315464000
_diffrn_orient_matrix_UB_33 0.0022424000
_diffrn_radiation_monochromator mirror
_diffrn_radiation_probe x-ray
_diffrn_radiation_type 'Mo K\a'
_diffrn_radiation_wavelength 0.71073
_diffrn_reflns_av_R_equivalents 0.0351
_diffrn_reflns_av_unetI/netI 0.0358
_diffrn_reflns_Laue_measured_fraction_full 0.997
_diffrn_reflns_Laue_measured_fraction_max 0.993
_diffrn_reflns_limit_h_max 10
_diffrn_reflns_limit_h_min -10
_diffrn_reflns_limit_k_max 10
_diffrn_reflns_limit_k_min -10
_diffrn_reflns_limit_l_max 43
_diffrn_reflns_limit_l_min -43
_diffrn_reflns_number 19343
_diffrn_reflns_point_group_measured_fraction_full 0.997
_diffrn_reflns_point_group_measured_fraction_max 0.993
_diffrn_reflns_theta_full 25.242
_diffrn_reflns_theta_max 29.998
_diffrn_reflns_theta_min 2.690
_diffrn_source 'micro-focus sealed X-ray tube'
_diffrn_source_type 'SuperNova (Mo) X-ray Source'
_exptl_absorpt_coefficient_mu 6.712
_exptl_absorpt_correction_T_max 0.664
_exptl_absorpt_correction_T_min 0.497
_exptl_absorpt_correction_type gaussian
_exptl_absorpt_process_details
;
CrysAlisPro 1.171.38.30a (Agilent, 2015)
Numerical absorption correction based on gaussian integration over
            a multifaceted crystal model
Empirical absorption correction using spherical harmonics,
 implemented in SCALE3 ABSPACK scaling algorithm.
;
_exptl_crystal_colour 'clear colourless'
_exptl_crystal_colour_lustre clear
_exptl_crystal_colour_primary colourless
_exptl_crystal_density_diffrn 1.817
_exptl_crystal_description fragment
_exptl_crystal_F_000 960.0
_exptl_crystal_size_max 0.118
_exptl_crystal_size_mid 0.11
_exptl_crystal_size_min 0.066
_refine_diff_density_max 0.551
_refine_diff_density_min -0.702
_refine_diff_density_rms 0.095
_refine_ls_extinction_method none
_refine_ls_goodness_of_fit_ref 1.065
_refine_ls_hydrogen_treatment mixed
_refine_ls_matrix_type full
_refine_ls_number_parameters 203
_refine_ls_number_reflns 5267
_refine_ls_number_restraints 0
_refine_ls_restrained_S_all 1.065
_refine_ls_R_factor_all 0.0396
_refine_ls_R_factor_gt 0.0279
_refine_ls_shift/su_max 0.001
_refine_ls_shift/su_mean 0.000
_refine_ls_structure_factor_coef Fsqd
_refine_ls_weighting_details 'w=1/[\s^2^(Fo^2^)+(0.0170P)^2^+0.7933P] where P=(Fo^2^+2Fc^2^)/3'
_refine_ls_weighting_scheme calc
_refine_ls_wR_factor_gt 0.0517
_refine_ls_wR_factor_ref 0.0553
_reflns_Friedel_coverage 0.000
_reflns_number_gt 4427
_reflns_number_total 5267
_reflns_threshold_expression 'I > 2\s(I)'
_cod_data_source_file c6dt04293g2.cif
_cod_data_source_block toma45_mo_2
_cod_depositor_comments 'Adding full bibliography for 7041624--7041640.cif.'
_cod_original_cell_volume 1819.05(15)
_cod_database_code 7041635
_chemical_oxdiff_formula 'C18 H13 Br3 Si1'
_reflns_odcompleteness_completeness 99.45
_reflns_odcompleteness_iscentric 1
_reflns_odcompleteness_theta 26.32
_oxdiff_exptl_absorpt_empirical_details
;
Empirical correction (ABSPACK) includes:
- Absorption correction using spherical harmonics
- Frame scaling
- Detector area scaling
;
_oxdiff_exptl_absorpt_empirical_full_max 1.216
_oxdiff_exptl_absorpt_empirical_full_min 0.834
_shelx_space_group_comment
;
The symmetry employed for this shelxl refinement is uniquely defined
by the following loop, which should always be used as a source of
symmetry information in preference to the above space-group names.
They are only intended as comments.
;
_shelxl_version_number 2014-3

loop_
_space_group_symop_operation_xyz
'x, y, z'
'-x, y+1/2, -z+1/2'
'-x, -y, -z'
'x, -y-1/2, z-1/2'

loop_
_atom_site_label
_atom_site_type_symbol
_atom_site_fract_x
_atom_site_fract_y
_atom_site_fract_z
_atom_site_U_iso_or_equiv
_atom_site_adp_type
_atom_site_occupancy
_atom_site_site_symmetry_order
_atom_site_calc_flag
_atom_site_refinement_flags_posn
_atom_site_refinement_flags_adp
Br1 Br -0.15819(3) 0.45466(3) 0.34234(2) 0.02599(7) Uani 1 1 d . .
Br2 Br 0.18114(3) 0.15462(3) 0.48182(2) 0.02347(6) Uani 1 1 d . .
Br3 Br 0.25132(3) -0.10084(3) 0.31589(2) 0.01906(6) Uani 1 1 d . .
Si1 Si 0.22029(7) 0.25448(7) 0.37614(2) 0.01271(12) Uani 1 1 d . .
H1 H 0.074(3) 0.152(3) 0.3803(7) 0.016(6) Uiso 1 1 d . .
C1 C 0.2009(3) 0.3685(3) 0.32297(7) 0.0143(4) Uani 1 1 d . .
C2 C 0.0460(3) 0.4546(3) 0.30783(7) 0.0167(4) Uani 1 1 d . .
C3 C 0.0320(3) 0.5394(3) 0.26873(8) 0.0216(5) Uani 1 1 d . .
H3 H -0.0758 0.5964 0.2599 0.026 Uiso 1 1 calc R U
C4 C 0.1760(3) 0.5401(3) 0.24285(8) 0.0265(5) Uani 1 1 d . .
H4 H 0.1675 0.5963 0.2158 0.032 Uiso 1 1 calc R U
C5 C 0.3345(3) 0.4576(3) 0.25670(8) 0.0245(5) Uani 1 1 d . .
H5 H 0.4347 0.4589 0.2392 0.029 Uiso 1 1 calc R U
C6 C 0.3455(3) 0.3742(3) 0.29587(7) 0.0190(5) Uani 1 1 d . .
H6 H 0.4542 0.3189 0.3048 0.023 Uiso 1 1 calc R U
C7 C 0.2432(3) 0.4187(3) 0.42023(7) 0.0155(4) Uani 1 1 d . .
C8 C 0.2278(3) 0.3841(3) 0.46386(7) 0.0164(4) Uani 1 1 d . .
C9 C 0.2462(3) 0.5074(3) 0.49558(7) 0.0226(5) Uani 1 1 d . .
H9 H 0.2323 0.4786 0.5248 0.027 Uiso 1 1 calc R U
C10 C 0.2857(4) 0.6744(3) 0.48374(8) 0.0286(6) Uani 1 1 d . .
H10 H 0.2996 0.7610 0.5050 0.034 Uiso 1 1 calc R U
C11 C 0.3047(4) 0.7147(3) 0.44092(8) 0.0267(5) Uani 1 1 d . .
H11 H 0.3324 0.8287 0.4329 0.032 Uiso 1 1 calc R U
C12 C 0.2833(3) 0.5887(3) 0.40982(8) 0.0235(5) Uani 1 1 d . .
H12 H 0.2961 0.6183 0.3806 0.028 Uiso 1 1 calc R U
C13 C 0.4284(3) 0.1196(3) 0.37823(7) 0.0128(4) Uani 1 1 d . .
C14 C 0.4458(3) -0.0293(3) 0.35408(7) 0.0144(4) Uani 1 1 d . .
C15 C 0.5968(3) -0.1323(3) 0.35632(7) 0.0195(5) Uani 1 1 d . .
H15 H 0.6031 -0.2320 0.3390 0.023 Uiso 1 1 calc R U
C16 C 0.7389(3) -0.0865(3) 0.38445(8) 0.0218(5) Uani 1 1 d . .
H16 H 0.8436 -0.1555 0.3866 0.026 Uiso 1 1 calc R U
C17 C 0.7278(3) 0.0602(3) 0.40949(7) 0.0203(5) Uani 1 1 d . .
H17 H 0.8247 0.0915 0.4288 0.024 Uiso 1 1 calc R U
C18 C 0.5749(3) 0.1606(3) 0.40623(7) 0.0157(4) Uani 1 1 d . .
H18 H 0.5691 0.2604 0.4235 0.019 Uiso 1 1 calc R U

loop_
_atom_site_aniso_label
_atom_site_aniso_U_11
_atom_site_aniso_U_22
_atom_site_aniso_U_33
_atom_site_aniso_U_23
_atom_site_aniso_U_13
_atom_site_aniso_U_12
Br1 0.01744(12) 0.02517(13) 0.03541(15) 0.00040(10) 0.00198(10) 0.00807(9)
Br2 0.03234(14) 0.01989(12) 0.01829(12) 0.00667(9) 0.00253(9) -0.00233(9)
Br3 0.02317(12) 0.01616(11) 0.01718(11) -0.00300(8) -0.00552(8) -0.00083(8)
Si1 0.0134(3) 0.0118(3) 0.0130(3) 0.0001(2) 0.0013(2) 0.0006(2)
C1 0.0179(11) 0.0119(10) 0.0129(10) -0.0019(8) -0.0017(8) 0.0003(8)
C2 0.0186(11) 0.0121(10) 0.0193(11) -0.0038(9) -0.0022(8) -0.0002(8)
C3 0.0261(12) 0.0145(10) 0.0228(12) -0.0026(9) -0.0112(10) 0.0008(9)
C4 0.0435(15) 0.0213(12) 0.0138(11) 0.0024(9) -0.0069(10) -0.0036(11)
C5 0.0316(13) 0.0257(13) 0.0168(12) 0.0005(10) 0.0066(10) -0.0028(10)
C6 0.0193(11) 0.0202(11) 0.0173(11) -0.0009(9) -0.0014(9) 0.0021(9)
C7 0.0177(11) 0.0148(10) 0.0143(10) 0.0003(8) 0.0037(8) 0.0029(8)
C8 0.0171(11) 0.0161(10) 0.0160(11) 0.0022(9) 0.0021(8) 0.0023(8)
C9 0.0318(13) 0.0238(12) 0.0122(11) 0.0000(9) 0.0016(9) 0.0065(10)
C10 0.0490(16) 0.0191(12) 0.0174(12) -0.0068(10) -0.0004(11) 0.0054(11)
C11 0.0511(16) 0.0113(11) 0.0178(12) -0.0001(9) 0.0021(11) -0.0009(10)
C12 0.0400(14) 0.0155(11) 0.0152(11) 0.0011(9) 0.0037(10) -0.0004(10)
C13 0.0142(10) 0.0134(10) 0.0108(10) 0.0010(8) 0.0010(8) -0.0002(7)
C14 0.0153(10) 0.0158(10) 0.0119(10) 0.0020(8) -0.0018(8) -0.0018(8)
C15 0.0236(12) 0.0182(11) 0.0168(11) -0.0006(9) 0.0024(9) 0.0059(9)
C16 0.0158(11) 0.0287(13) 0.0211(12) 0.0056(10) 0.0019(9) 0.0094(9)
C17 0.0134(11) 0.0338(13) 0.0136(11) 0.0022(9) -0.0013(8) -0.0020(9)
C18 0.0154(11) 0.0188(11) 0.0131(10) -0.0017(8) 0.0024(8) -0.0030(8)

loop_
_atom_type_symbol
_atom_type_description
_atom_type_scat_dispersion_real
_atom_type_scat_dispersion_imag
_atom_type_scat_source
C C 0.0033 0.0016 'International Tables Vol C Tables 4.2.6.8 and 6.1.1.4'
H H 0.0000 0.0000 'International Tables Vol C Tables 4.2.6.8 and 6.1.1.4'
Br Br -0.2901 2.4595 'International Tables Vol C Tables 4.2.6.8 and 6.1.1.4'
Si Si 0.0817 0.0704 'International Tables Vol C Tables 4.2.6.8 and 6.1.1.4'

loop_
_exptl_crystal_face_index_h
_exptl_crystal_face_index_k
_exptl_crystal_face_index_l
_exptl_crystal_face_perp_dist
0 0 -1 0.0329
0 0 1 0.0329
-5 0 3 0.0555
5 0 -3 0.0555
0 1 0 0.0549
0 -1 0 0.0549

loop_
_geom_angle_atom_site_label_1
_geom_angle_atom_site_label_2
_geom_angle_atom_site_label_3
_geom_angle
C1 Si1 H1 109.5(9)
C1 Si1 C7 108.77(9)
C7 Si1 H1 111.8(10)
C13 Si1 H1 109.7(9)
C13 Si1 C1 108.80(10)
C13 Si1 C7 108.21(9)
C2 C1 Si1 123.32(17)
C2 C1 C6 115.5(2)
C6 C1 Si1 121.16(16)
C1 C2 Br1 118.77(17)
C3 C2 Br1 117.90(16)
C3 C2 C1 123.3(2)
C2 C3 H3 120.3
C4 C3 C2 119.4(2)
C4 C3 H3 120.3
C3 C4 H4 120.2
C3 C4 C5 119.5(2)
C5 C4 H4 120.2
C4 C5 H5 120.0
C6 C5 C4 120.1(2)
C6 C5 H5 120.0
C1 C6 H6 118.9
C5 C6 C1 122.2(2)
C5 C6 H6 118.9
C8 C7 Si1 124.81(16)
C8 C7 C12 116.0(2)
C12 C7 Si1 119.21(17)
C7 C8 Br2 119.40(16)
C9 C8 Br2 117.07(17)
C9 C8 C7 123.5(2)
C8 C9 H9 120.7
C8 C9 C10 118.5(2)
C10 C9 H9 120.7
C9 C10 H10 119.9
C11 C10 C9 120.1(2)
C11 C10 H10 119.9
C10 C11 H11 120.0
C12 C11 C10 120.0(2)
C12 C11 H11 120.0
C7 C12 H12 119.1
C11 C12 C7 121.9(2)
C11 C12 H12 119.1
C14 C13 Si1 123.28(15)
C14 C13 C18 115.76(19)
C18 C13 Si1 120.91(16)
C13 C14 Br3 119.33(15)
C15 C14 Br3 116.96(16)
C15 C14 C13 123.71(19)
C14 C15 H15 120.7
C14 C15 C16 118.5(2)
C16 C15 H15 120.7
C15 C16 H16 120.0
C15 C16 C17 120.0(2)
C17 C16 H16 120.0
C16 C17 H17 120.1
C18 C17 C16 119.8(2)
C18 C17 H17 120.1
C13 C18 H18 118.9
C17 C18 C13 122.2(2)
C17 C18 H18 118.9

loop_
_geom_bond_atom_site_label_1
_geom_bond_atom_site_label_2
_geom_bond_distance
Br1 C2 1.914(2)
Br2 C8 1.914(2)
Br3 C14 1.915(2)
Si1 H1 1.37(2)
Si1 C1 1.881(2)
Si1 C7 1.881(2)
Si1 C13 1.878(2)
C1 C2 1.400(3)
C1 C6 1.407(3)
C2 C3 1.387(3)
C3 H3 0.9500
C3 C4 1.379(3)
C4 H4 0.9500
C4 C5 1.398(3)
C5 H5 0.9500
C5 C6 1.383(3)
C6 H6 0.9500
C7 C8 1.398(3)
C7 C12 1.402(3)
C8 C9 1.382(3)
C9 H9 0.9500
C9 C10 1.391(3)
C10 H10 0.9500
C10 C11 1.386(3)
C11 H11 0.9500
C11 C12 1.385(3)
C12 H12 0.9500
C13 C14 1.395(3)
C13 C18 1.403(3)
C14 C15 1.386(3)
C15 H15 0.9500
C15 C16 1.390(3)
C16 H16 0.9500
C16 C17 1.391(3)
C17 H17 0.9500
C17 C18 1.386(3)
C18 H18 0.9500

loop_
_geom_torsion_atom_site_label_1
_geom_torsion_atom_site_label_2
_geom_torsion_atom_site_label_3
_geom_torsion_atom_site_label_4
_geom_torsion
Br1 C2 C3 C4 -179.25(17)
Br2 C8 C9 C10 178.05(18)
Br3 C14 C15 C16 -178.48(17)
Si1 C1 C2 Br1 -0.8(2)
Si1 C1 C2 C3 179.68(16)
Si1 C1 C6 C5 -179.83(17)
Si1 C7 C8 Br2 0.3(3)
Si1 C7 C8 C9 179.64(17)
Si1 C7 C12 C11 -178.92(19)
Si1 C13 C14 Br3 1.0(3)
Si1 C13 C14 C15 -178.07(17)
Si1 C13 C18 C17 177.82(17)
C1 Si1 C7 C8 167.64(18)
C1 Si1 C7 C12 -14.1(2)
C1 Si1 C13 C14 -71.3(2)
C1 Si1 C13 C18 111.50(18)
C1 C2 C3 C4 0.2(3)
C2 C1 C6 C5 -0.7(3)
C2 C3 C4 C5 -0.9(3)
C3 C4 C5 C6 0.8(3)
C4 C5 C6 C1 0.0(4)
C6 C1 C2 Br1 -179.95(15)
C6 C1 C2 C3 0.6(3)
C7 Si1 C1 C2 -74.26(19)
C7 Si1 C1 C6 104.80(18)
C7 Si1 C13 C14 170.65(17)
C7 Si1 C13 C18 -6.5(2)
C7 C8 C9 C10 -1.3(3)
C8 C7 C12 C11 -0.5(3)
C8 C9 C10 C11 0.4(4)
C9 C10 C11 C12 0.4(4)
C10 C11 C12 C7 -0.3(4)
C12 C7 C8 Br2 -177.96(16)
C12 C7 C8 C9 1.4(3)
C13 Si1 C1 C2 168.08(17)
C13 Si1 C1 C6 -12.9(2)
C13 Si1 C7 C8 -74.3(2)
C13 Si1 C7 C12 103.91(19)
C13 C14 C15 C16 0.7(3)
C14 C13 C18 C17 0.4(3)
C14 C15 C16 C17 -0.2(3)
C15 C16 C17 C18 -0.1(3)
C16 C17 C18 C13 0.0(3)
C18 C13 C14 Br3 178.36(15)
C18 C13 C14 C15 -0.8(3)

loop_
_exptl_oxdiff_crystal_face_indexfrac_h
_exptl_oxdiff_crystal_face_indexfrac_k
_exptl_oxdiff_crystal_face_indexfrac_l
_exptl_oxdiff_crystal_face_x
_exptl_oxdiff_crystal_face_y
_exptl_oxdiff_crystal_face_z
0.0007 0.0000 -1.0003 -0.0019 0.0226 -0.0023
-0.0007 -0.0000 1.0003 0.0019 -0.0226 0.0023
-5.0017 0.0051 2.9566 0.1654 0.0146 0.4465
5.0017 -0.0051 -2.9566 -0.1654 -0.0146 -0.4465
0.0011 0.9999 -0.0056 0.0851 0.0042 -0.0317
-0.0011 -0.9999 0.0056 -0.0851 -0.0042 0.0317
